data_4020480
loop_
_publ_author_name
'Mingjin Fan'
'Zeyi Yan'
'Weimin Liu'
'Yongmin Liang'

_publ_section_title
;
 DABCO-Catalyzed Reaction of \a-Halo Carbonyl Compounds
 with Dimethyl Acetylenedicarboxylate:
 A Novel Method for the Preparation of Polysubstituted
 Furans and Highly Functionalized 2H-Pyrans
;
_journal_name_full 'Journal of Organic Chemistry'
_journal_page_first 8204
_journal_page_last 8207
_journal_paper_doi 10.1021/jo050903g
_journal_volume 70
_journal_year 2005
_chemical_formula_sum 'C14 H12 O5'
_chemical_formula_weight 260.24
_space_group_IT_number 14
_symmetry_cell_setting monoclinic
_symmetry_space_group_name_Hall '-P 2ybc'
_symmetry_space_group_name_H-M 'P 1 21/c 1'
_cell_angle_alpha 90.00
_cell_angle_beta 97.916(9)
_cell_angle_gamma 90.00
_cell_formula_units_Z 4
_cell_length_a 14.698(2)
_cell_length_b 11.720(1)
_cell_length_c 7.3105(7)
_cell_measurement_temperature 290(2)
_cell_volume 1247.3(2)
_diffrn_ambient_temperature 290(2)
_exptl_crystal_density_diffrn 1.386
_cod_depositor_comments
;
The following automatic conversions were performed:
'_symmetry_cell_setting' value 'Monoclinic' changed to 'monoclinic'
according to '/home/saulius/struct/CIF-dictionaries/cif_core.dic'
dictionary named 'cif_core.dic' version 2.4.1 from 2010-06-29.

Automatic conversion script
Id: cif_fix_enum 1527 2010-12-29 10:47:43Z saulius 
;
_cod_original_sg_symbol_H-M 'P 21/c'
_cod_database_code 4020480

loop_
_symmetry_equiv_pos_as_xyz
'x, y, z'
'-x, y+1/2, -z+1/2'
'-x, -y, -z'
'x, -y-1/2, z-1/2'

loop_
_atom_site_label
_atom_site_type_symbol
_atom_site_fract_x
_atom_site_fract_y
_atom_site_fract_z
_atom_site_U_iso_or_equiv
_atom_site_adp_type
_atom_site_occupancy
_atom_site_symmetry_multiplicity
_atom_site_calc_flag
_atom_site_refinement_flags
_atom_site_disorder_assembly
_atom_site_disorder_group
O1 O 0.18911(8) 0.28934(9) 0.18214(17) 0.0480(3) Uani 1 1 d . A .
O2 O 0.28772(8) -0.05911(9) 0.09497(17) 0.0527(4) Uani 1 1 d . . .
O3 O 0.25978(10) -0.05621(11) 0.3878(2) 0.0677(4) Uani 1 1 d . . .
O4 O 0.44498(8) 0.07582(10) 0.25319(19) 0.0574(4) Uani 1 1 d . A .
O5 O 0.47163(9) 0.24492(12) 0.1272(2) 0.0752(5) Uani 1 1 d . A .
C1 C 0.0054(2) 0.2233(3) 0.1665(6) 0.0434(8) Uani 0.50 1 d P A 1
H1 H 0.0189 0.2905 0.1085 0.052 Uiso 0.50 1 calc PR A 1
C1' C 0.0219(2) 0.2288(3) 0.2954(6) 0.0465(8) Uani 0.50 1 d P A 2
H1' H 0.0460 0.3002 0.3298 0.056 Uiso 0.50 1 calc PR A 2
C2 C -0.0842(3) 0.2000(3) 0.1871(7) 0.0511(9) Uani 0.50 1 d P A 1
H2 H -0.1299 0.2528 0.1475 0.061 Uiso 0.50 1 calc PR A 1
C2' C -0.0682(3) 0.2052(4) 0.3107(7) 0.0580(11) Uani 0.50 1 d P A 2
H2' H -0.1043 0.2616 0.3541 0.070 Uiso 0.50 1 calc PR A 2
C3 C -0.10611(12) 0.10182(17) 0.2641(3) 0.0546(5) Uani 1 1 d . . .
H3 H -0.1676 0.0833 0.2651 0.066 Uiso 1 1 calc R A 1
C4 C -0.0376(2) 0.0269(3) 0.3429(5) 0.0460(8) Uani 0.50 1 d P A 1
H4 H -0.0528 -0.0374 0.4069 0.055 Uiso 0.50 1 calc PR A 1
C4' C -0.0527(3) 0.0219(3) 0.1801(5) 0.0529(9) Uani 0.50 1 d P A 2
H4' H -0.0793 -0.0461 0.1338 0.063 Uiso 0.50 1 calc PR A 2
C5 C 0.0530(2) 0.0493(3) 0.3246(5) 0.0411(7) Uani 0.50 1 d P A 1
H5 H 0.0988 -0.0009 0.3743 0.049 Uiso 0.50 1 calc PR A 1
C5' C 0.0389(2) 0.0438(3) 0.1659(5) 0.0465(8) Uani 0.50 1 d P A 2
H5' H 0.0745 -0.0099 0.1149 0.056 Uiso 0.50 1 calc PR A 2
C6 C 0.07651(10) 0.14864(13) 0.2303(2) 0.0371(4) Uani 1 1 d . . .
C7 C 0.17170(11) 0.17545(13) 0.2123(2) 0.0394(4) Uani 1 1 d . A .
C8 C 0.25086(10) 0.11589(13) 0.2134(2) 0.0391(4) Uani 1 1 d . . .
C9 C 0.32104(11) 0.19641(14) 0.1810(2) 0.0434(4) Uani 1 1 d . A .
C10 C 0.27903(12) 0.29841(15) 0.1638(3) 0.0503(5) Uani 1 1 d . . .
H10 H 0.3081 0.3666 0.1422 0.060 Uiso 1 1 calc R A .
C11 C 0.26528(10) -0.00822(14) 0.2449(2) 0.0415(4) Uani 1 1 d . A .
C12 C 0.31569(15) -0.17728(15) 0.1173(3) 0.0709(6) Uani 1 1 d . . .
H12A H 0.3686 -0.1828 0.2098 0.085 Uiso 1 1 calc R . .
H12B H 0.3307 -0.2061 0.0022 0.085 Uiso 1 1 calc R . .
H12C H 0.2664 -0.2214 0.1546 0.085 Uiso 1 1 calc R . .
C13 C 0.41939(12) 0.17769(15) 0.1812(3) 0.0486(5) Uani 1 1 d . . .
C14 C 0.54066(14) 0.04748(19) 0.2702(4) 0.0822(8) Uani 1 1 d . . .
H14A H 0.5629 0.0615 0.1548 0.099 Uiso 1 1 calc R A .
H14B H 0.5488 -0.0316 0.3023 0.099 Uiso 1 1 calc R . .
H14C H 0.5743 0.0936 0.3649 0.099 Uiso 1 1 calc R . .

loop_
_atom_site_aniso_label
_atom_site_aniso_U_11
_atom_site_aniso_U_22
_atom_site_aniso_U_33
_atom_site_aniso_U_23
_atom_site_aniso_U_13
_atom_site_aniso_U_12
O1 0.0444(7) 0.0343(6) 0.0653(8) 0.0072(5) 0.0072(6) 0.0007(5)
O2 0.0622(8) 0.0413(7) 0.0543(8) -0.0055(6) 0.0065(6) 0.0040(6)
O3 0.0856(10) 0.0524(8) 0.0719(9) 0.0222(7) 0.0346(8) 0.0167(7)
O4 0.0394(7) 0.0492(8) 0.0831(10) 0.0099(7) 0.0064(6) 0.0013(5)
O5 0.0514(8) 0.0701(9) 0.1064(12) 0.0286(9) 0.0195(8) -0.0079(7)
C1 0.050(2) 0.042(2) 0.039(2) 0.0083(16) 0.0085(17) 0.0007(15)
C1' 0.049(2) 0.044(2) 0.046(2) 0.0016(18) 0.0063(18) 0.0048(16)
C2 0.040(2) 0.059(2) 0.054(2) 0.002(2) 0.006(2) 0.0096(17)
C2' 0.050(2) 0.069(3) 0.056(3) 0.001(2) 0.010(2) 0.015(2)
C3 0.0386(9) 0.0685(13) 0.0570(11) 0.0030(10) 0.0074(9) -0.0035(9)
C4 0.053(2) 0.0390(18) 0.048(2) -0.0001(16) 0.0156(17) -0.0088(15)
C4' 0.056(2) 0.056(2) 0.045(2) -0.0016(18) 0.0012(17) -0.0126(18)
C5 0.0447(19) 0.0373(17) 0.042(2) 0.0022(15) 0.0070(15) 0.0043(14)
C5' 0.049(2) 0.0436(19) 0.047(2) -0.0033(16) 0.0094(17) 0.0023(15)
C6 0.0388(8) 0.0358(8) 0.0361(8) 0.0000(7) 0.0031(7) 0.0015(7)
C7 0.0439(9) 0.0328(8) 0.0411(9) 0.0034(7) 0.0048(7) 0.0001(7)
C8 0.0385(9) 0.0376(9) 0.0411(9) 0.0030(7) 0.0055(7) 0.0002(7)
C9 0.0421(9) 0.0409(9) 0.0472(10) 0.0066(8) 0.0058(7) -0.0014(7)
C10 0.0455(10) 0.0420(9) 0.0636(12) 0.0078(8) 0.0081(9) -0.0083(8)
C11 0.0336(8) 0.0388(9) 0.0528(10) 0.0041(8) 0.0083(7) -0.0001(7)
C12 0.0800(15) 0.0425(11) 0.0918(16) -0.0107(11) 0.0178(12) 0.0099(10)
C13 0.0437(10) 0.0475(10) 0.0543(11) 0.0045(9) 0.0057(8) -0.0046(8)
C14 0.0439(11) 0.0703(14) 0.131(2) 0.0209(14) 0.0068(12) 0.0066(10)

loop_
_geom_bond_atom_site_label_1
_geom_bond_atom_site_label_2
_geom_bond_distance
_geom_bond_site_symmetry_2
_geom_bond_publ_flag
O1 C10 1.351(2) . ?
O1 C7 1.3824(18) . ?
O2 C11 1.329(2) . ?
O2 C12 1.448(2) . ?
O3 C11 1.199(2) . ?
O4 C13 1.338(2) . ?
O4 C14 1.434(2) . ?
O5 C13 1.204(2) . ?
C1 C2 1.372(5) . ?
C1 C6 1.393(4) . ?
C1 H1 0.9300 . ?
C1' C6 1.363(4) . ?
C1' C2' 1.373(5) . ?
C1' H1' 0.9300 . ?
C2 C3 1.340(4) . ?
C2 H2 0.9300 . ?
C2' C3 1.357(5) . ?
C2' H2' 0.9300 . ?
C3 C4 1.400(4) . ?
C3 C4' 1.415(4) . ?
C3 H3 0.9300 . ?
C4 C5 1.381(5) . ?
C4 H4 0.9300 . ?
C4' C5' 1.388(5) . ?
C4' H4' 0.9300 . ?
C5 C6 1.419(4) . ?
C5 H5 0.9300 . ?
C5' C6 1.402(4) . ?
C5' H5' 0.9300 . ?
C6 C7 1.457(2) . ?
C7 C8 1.356(2) . ?
C8 C9 1.442(2) . ?
C8 C11 1.483(2) . ?
C9 C10 1.343(2) . ?
C9 C13 1.462(2) . ?
C10 H10 0.9300 . ?
C12 H12A 0.9600 . ?
C12 H12B 0.9600 . ?
C12 H12C 0.9600 . ?
C14 H14A 0.9600 . ?
C14 H14B 0.9600 . ?
C14 H14C 0.9600 . ?
